data_1543087
loop_
_publ_author_name
'Boulhaoua, Mohammed'
'El Hafi, Mohamed'
'Benchidmi, Mohammed'
'Essassi, El Mokhtar'
'Mague, Joel T.'

_publ_section_title
;
 1-Ethyl-5-nitro-1<i>H</i>-indazole
;
_journal_coeditor_code TK4008
_journal_issue 4
_journal_name_full IUCrData
_journal_page_first x160567
_journal_paper_doi 10.1107/S2414314616005678
_journal_volume 1
_journal_year 2016
_chemical_formula_iupac 'C9 H9 N3 O2'
_chemical_formula_moiety 'C9 H9 N3 O2'
_chemical_formula_sum 'C9 H9 N3 O2'
_chemical_formula_weight 191.19
_chemical_name_systematic
;
1-Ethyl-5-nitro-1<i>H</i>-indazole
;
_space_group_crystal_system orthorhombic
_space_group_IT_number 19
_space_group_name_Hall 'P 2ac 2ab'
_space_group_name_H-M_alt 'P 21 21 21'
_symmetry_space_group_name_Hall 'P 2ac 2ab'
_symmetry_space_group_name_H-M 'P 21 21 21'
_atom_sites_solution_hydrogens geom
_atom_sites_solution_primary direct
_atom_sites_solution_secondary difmap
_audit_creation_method SHELXL-2014/7
_cell_angle_alpha 90
_cell_angle_beta 90
_cell_angle_gamma 90
_cell_formula_units_Z 4
_cell_length_a 6.75630(10)
_cell_length_b 11.2307(2)
_cell_length_c 11.7323(3)
_cell_measurement_reflns_used 5857
_cell_measurement_temperature 150(2)
_cell_measurement_theta_max 72.2493
_cell_measurement_theta_min 5.4527
_cell_volume 890.22(3)
_computing_cell_refinement
;
<i>SAINT</i> (Bruker, 2016)
;
_computing_data_collection
;
<i>APEX3</i> (Bruker, 2016)
;
_computing_data_reduction
;
<i>SAINT</i>  (Bruker, 2016)
;
_computing_molecular_graphics
;
<i>DIAMOND</i> (Brandenburg & Putz, 2012)
;
_computing_publication_material
;
<i>SHELXTL</i> (Sheldrick, 2008)
;
_computing_structure_refinement
;
<i>SHELXL2014</i> (Sheldrick, 2015b)
;
_computing_structure_solution
;
<i>SHELXT</i> (Sheldrick, 2015a)
;
_diffrn_ambient_temperature 150(2)
_diffrn_detector_area_resol_mean 10.4167
_diffrn_measured_fraction_theta_full 0.997
_diffrn_measured_fraction_theta_max 0.997
_diffrn_measurement_device_type 'Bruker D8 VENTURE PHOTON 100 CMOS'
_diffrn_measurement_method '\w scans'
_diffrn_radiation_monochromator mirror
_diffrn_radiation_type CuK\a
_diffrn_radiation_wavelength 1.54178
_diffrn_reflns_av_R_equivalents 0.0286
_diffrn_reflns_limit_h_max 8
_diffrn_reflns_limit_h_min -7
_diffrn_reflns_limit_k_max 13
_diffrn_reflns_limit_k_min -13
_diffrn_reflns_limit_l_max 13
_diffrn_reflns_limit_l_min -14
_diffrn_reflns_number 6805
_diffrn_reflns_theta_full 72.200
_diffrn_reflns_theta_max 72.243
_diffrn_reflns_theta_min 5.453
_exptl_absorpt_coefficient_mu 0.873
_exptl_absorpt_correction_T_max 0.95
_exptl_absorpt_correction_T_min 0.87
_exptl_absorpt_correction_type multi-scan
_exptl_absorpt_process_details
;
(<i>SADABS</i>; Bruker, 2016)
;
_exptl_crystal_colour pale-pink
_exptl_crystal_density_diffrn 1.427
_exptl_crystal_density_method 'not measured'
_exptl_crystal_description 'thick plate'
_exptl_crystal_F_000 400
_exptl_crystal_size_max 0.166
_exptl_crystal_size_mid 0.129
_exptl_crystal_size_min 0.062
_refine_diff_density_max 0.165
_refine_diff_density_min -0.213
_refine_ls_abs_structure_details
;
Refined as an inversion twin
;
_refine_ls_abs_structure_Flack 0.3(3)
_refine_ls_extinction_method none
_refine_ls_goodness_of_fit_ref 1.139
_refine_ls_hydrogen_treatment constr
_refine_ls_matrix_type full
_refine_ls_number_parameters 129
_refine_ls_number_reflns 1751
_refine_ls_number_restraints 0
_refine_ls_restrained_S_all 1.139
_refine_ls_R_factor_all 0.0331
_refine_ls_R_factor_gt 0.0318
_refine_ls_shift/su_max 0.000
_refine_ls_shift/su_mean 0.000
_refine_ls_structure_factor_coef Fsqd
_refine_ls_weighting_details 'w=1/[\s^2^(Fo^2^)+(0.0501P)^2^+0.0784P] where P=(Fo^2^+2Fc^2^)/3'
_refine_ls_weighting_scheme calc
_refine_ls_wR_factor_gt 0.0822
_refine_ls_wR_factor_ref 0.0834
_reflns_number_gt 1689
_reflns_number_total 1751
_reflns_threshold_expression 'I > 2\s(I)'
_cod_data_source_file tk4008sup1.cif
_cod_data_source_block I
_cod_database_code 1543087
_shelx_space_group_comment
;
The symmetry employed for this shelxl refinement is uniquely defined
by the following loop, which should always be used as a source of
symmetry information in preference to the above space-group names.
They are only intended as comments.
;
_shelx_estimated_absorpt_t_min 0.869
_shelx_estimated_absorpt_t_max 0.948

loop_
_space_group_symop_operation_xyz
'x, y, z'
'-x+1/2, -y, z+1/2'
'-x, y+1/2, -z+1/2'
'x+1/2, -y+1/2, -z'

loop_
_atom_site_type_symbol
_atom_site_label
_atom_site_fract_x
_atom_site_fract_y
_atom_site_fract_z
_atom_site_U_iso_or_equiv
_atom_site_adp_type
_atom_site_calc_flag
_atom_site_occupancy
O O1 0.7819(3) 0.97368(13) 0.19153(11) 0.0424(4) Uani d 1
O O2 0.7456(2) 1.06296(11) 0.35322(11) 0.0365(3) Uani d 1
N N1 0.7976(2) 0.54673(13) 0.52816(12) 0.0262(3) Uani d 1
N N2 0.7894(2) 0.58370(14) 0.63935(12) 0.0283(3) Uani d 1
N N3 0.7670(2) 0.97218(13) 0.29620(13) 0.0280(3) Uani d 1
C C1 0.7770(3) 0.70071(15) 0.63659(14) 0.0259(4) Uani d 1
H H1 0.7690 0.7500 0.7023 0.031 Uiso calc 1
C C2 0.7771(2) 0.74371(15) 0.52275(14) 0.0215(3) Uani d 1
C C3 0.7705(2) 0.85588(15) 0.47110(13) 0.0218(3) Uani d 1
H H3 0.7633 0.9271 0.5145 0.026 Uiso calc 1
C C4 0.7749(2) 0.85723(15) 0.35380(14) 0.0233(3) Uani d 1
C C5 0.7852(3) 0.75368(16) 0.28580(14) 0.0273(4) Uani d 1
H H5 0.7870 0.7606 0.2051 0.033 Uiso calc 1
C C6 0.7925(3) 0.64353(17) 0.33526(14) 0.0271(4) Uani d 1
H H6 0.7995 0.5729 0.2909 0.033 Uiso calc 1
C C7 0.7891(2) 0.63988(15) 0.45514(14) 0.0231(3) Uani d 1
C C8 0.8223(3) 0.42079(16) 0.50072(17) 0.0309(4) Uani d 1
H H8A 0.8775 0.3792 0.5680 0.037 Uiso calc 1
H H8B 0.9191 0.4131 0.4378 0.037 Uiso calc 1
C C9 0.6321(3) 0.3606(2) 0.4662(2) 0.0404(5) Uani d 1
H H9A 0.5367 0.3657 0.5289 0.061 Uiso calc 1
H H9B 0.6584 0.2768 0.4486 0.061 Uiso calc 1
H H9C 0.5777 0.4002 0.3987 0.061 Uiso calc 1

loop_
_atom_site_aniso_label
_atom_site_aniso_U_11
_atom_site_aniso_U_22
_atom_site_aniso_U_33
_atom_site_aniso_U_12
_atom_site_aniso_U_13
_atom_site_aniso_U_23
O1 0.0605(10) 0.0423(8) 0.0245(6) -0.0015(8) 0.0002(7) 0.0091(5)
O2 0.0481(8) 0.0226(6) 0.0386(7) 0.0004(6) -0.0015(7) 0.0010(5)
N1 0.0279(7) 0.0210(7) 0.0298(7) 0.0007(6) 0.0013(6) 0.0016(6)
N2 0.0283(8) 0.0293(7) 0.0274(7) 0.0004(6) 0.0016(6) 0.0026(6)
N3 0.0282(7) 0.0276(8) 0.0282(7) -0.0023(7) -0.0014(6) 0.0037(6)
C1 0.0261(8) 0.0278(8) 0.0238(8) 0.0010(7) 0.0020(7) 0.0002(6)
C2 0.0188(7) 0.0218(8) 0.0239(7) -0.0004(6) -0.0005(6) -0.0019(6)
C3 0.0206(7) 0.0212(7) 0.0238(7) -0.0001(7) -0.0002(6) -0.0024(6)
C4 0.0219(7) 0.0231(8) 0.0249(7) -0.0004(7) -0.0004(6) 0.0026(6)
C5 0.0291(9) 0.0316(9) 0.0213(7) -0.0008(8) -0.0003(7) -0.0032(6)
C6 0.0289(9) 0.0251(8) 0.0274(8) -0.0003(8) -0.0002(6) -0.0066(7)
C7 0.0204(7) 0.0214(8) 0.0275(8) 0.0004(7) 0.0005(6) -0.0011(6)
C8 0.0311(9) 0.0189(9) 0.0427(10) 0.0025(7) 0.0049(7) -0.0002(7)
C9 0.0389(10) 0.0277(10) 0.0545(12) -0.0042(9) -0.0001(9) -0.0083(10)

loop_
_atom_type_symbol
_atom_type_description
_atom_type_scat_dispersion_real
_atom_type_scat_dispersion_imag
_atom_type_scat_source
C C 0.0181 0.0091 'International Tables Vol C Tables 4.2.6.8 and 6.1.1.4'
H H 0.0000 0.0000 'International Tables Vol C Tables 4.2.6.8 and 6.1.1.4'
N N 0.0311 0.0180 'International Tables Vol C Tables 4.2.6.8 and 6.1.1.4'
O O 0.0492 0.0322 'International Tables Vol C Tables 4.2.6.8 and 6.1.1.4'

loop_
_geom_angle_atom_site_label_1
_geom_angle_atom_site_label_2
_geom_angle_atom_site_label_3
_geom_angle
C7 N1 N2 111.52(14)
C7 N1 C8 127.88(15)
N2 N1 C8 120.54(14)
C1 N2 N1 106.35(14)
O2 N3 O1 122.76(15)
O2 N3 C4 119.14(14)
O1 N3 C4 118.10(14)
N2 C1 C2 111.25(15)
N2 C1 H1 124.4
C2 C1 H1 124.4
C3 C2 C7 120.14(14)
C3 C2 C1 135.54(15)
C7 C2 C1 104.32(14)
C4 C3 C2 116.25(15)
C4 C3 H3 121.9
C2 C3 H3 121.9
C3 C4 C5 123.84(16)
C3 C4 N3 118.18(15)
C5 C4 N3 117.98(14)
C6 C5 C4 120.48(15)
C6 C5 H5 119.8
C4 C5 H5 119.8
C5 C6 C7 116.74(16)
C5 C6 H6 121.6
C7 C6 H6 121.6
N1 C7 C6 130.88(17)
N1 C7 C2 106.56(14)
C6 C7 C2 122.55(17)
N1 C8 C9 113.35(16)
N1 C8 H8A 108.9
C9 C8 H8A 108.9
N1 C8 H8B 108.9
C9 C8 H8B 108.9
H8A C8 H8B 107.7
C8 C9 H9A 109.5
C8 C9 H9B 109.5
H9A C9 H9B 109.5
C8 C9 H9C 109.5
H9A C9 H9C 109.5
H9B C9 H9C 109.5

loop_
_geom_bond_atom_site_label_1
_geom_bond_atom_site_label_2
_geom_bond_distance
O1 N3 1.2322(19)
O2 N3 1.228(2)
N1 C7 1.353(2)
N1 N2 1.370(2)
N1 C8 1.460(2)
N2 C1 1.317(2)
N3 C4 1.458(2)
C1 C2 1.420(2)
C1 H1 0.9500
C2 C3 1.399(2)
C2 C7 1.413(2)
C3 C4 1.377(2)
C3 H3 0.9500
C4 C5 1.412(2)
C5 C6 1.367(3)
C5 H5 0.9500
C6 C7 1.407(2)
C6 H6 0.9500
C8 C9 1.507(3)
C8 H8A 0.9900
C8 H8B 0.9900
C9 H9A 0.9800
C9 H9B 0.9800
C9 H9C 0.9800

loop_
_geom_hbond_atom_site_label_D
_geom_hbond_atom_site_label_H
_geom_hbond_atom_site_label_A
_geom_hbond_site_symmetry_A
_geom_hbond_distance_DH
_geom_hbond_distance_HA
_geom_hbond_distance_DA
_geom_hbond_angle_DHA
C3 H3 O1 2_675 0.95 2.38 3.237(2) 150

loop_
_geom_torsion_atom_site_label_1
_geom_torsion_atom_site_label_2
_geom_torsion_atom_site_label_3
_geom_torsion_atom_site_label_4
_geom_torsion
C7 N1 N2 C1 -0.37(19)
C8 N1 N2 C1 176.88(17)
N1 N2 C1 C2 -0.1(2)
N2 C1 C2 C3 -178.72(18)
N2 C1 C2 C7 0.54(19)
C7 C2 C3 C4 0.4(2)
C1 C2 C3 C4 179.61(17)
C2 C3 C4 C5 0.1(2)
C2 C3 C4 N3 179.61(14)
O2 N3 C4 C3 -4.0(2)
O1 N3 C4 C3 176.12(16)
O2 N3 C4 C5 175.51(17)
O1 N3 C4 C5 -4.4(2)
C3 C4 C5 C6 -0.4(3)
N3 C4 C5 C6 -179.87(16)
C4 C5 C6 C7 0.0(2)
N2 N1 C7 C6 -179.89(17)
C8 N1 C7 C6 3.1(3)
N2 N1 C7 C2 0.70(18)
C8 N1 C7 C2 -176.29(17)
C5 C6 C7 N1 -178.80(17)
C5 C6 C7 C2 0.5(2)
C3 C2 C7 N1 178.67(15)
C1 C2 C7 N1 -0.73(17)
C3 C2 C7 C6 -0.8(2)
C1 C2 C7 C6 179.81(15)
C7 N1 C8 C9 -81.9(2)
N2 N1 C8 C9 101.4(2)

_cod_database_fobs_code 1543087
